data_2222303
loop_
_publ_author_name
'Polaske, Nathan W.'
'Nichol, Gary S.'
'Olenyuk, Bogdan'

_publ_section_title
;Diethyl
 <i>trans</i>-2,5-bis(4-methoxybenzylsulfanyl)-1,4-dimethyl-3,6-dioxopiperazine-2,5-carboxylate
;
_journal_coeditor_code FJ2226
_journal_issue 7
_journal_name_full 'Acta Crystallographica Section E'
_journal_page_first o1583
_journal_page_last o1584
_journal_paper_doi 10.1107/S1600536809022211
_journal_volume 65
_journal_year 2009
_chemical_formula_iupac 'C28 H34 N2 O8 S2'
_chemical_formula_moiety 'C28 H34 N2 O8 S2'
_chemical_formula_sum 'C28 H34 N2 O8 S2'
_chemical_formula_weight 590.69
_chemical_name_systematic
;
Diethyl <i>trans</i>-2,5-bis(4-methoxybenzylsulfanyl)-1,4-dimethyl-
3,6-dioxopiperazine-2,5-carboxylate
;
_space_group_IT_number 14
_symmetry_cell_setting monoclinic
_symmetry_space_group_name_Hall '-P 2ybc'
_symmetry_space_group_name_H-M 'P 1 21/c 1'
_atom_sites_solution_hydrogens difmap
_atom_sites_solution_primary direct
_atom_sites_solution_secondary difmap
_audit_creation_method SHELXL-97
_cell_angle_alpha 90.00
_cell_angle_beta 109.704(3)
_cell_angle_gamma 90.00
_cell_formula_units_Z 2
_cell_length_a 11.290(2)
_cell_length_b 8.2259(16)
_cell_length_c 16.593(3)
_cell_measurement_reflns_used 5275
_cell_measurement_temperature 150(2)
_cell_measurement_theta_max 28.25
_cell_measurement_theta_min 2.26
_cell_volume 1450.8(5)
_computing_cell_refinement 'SAINT (Bruker, 2007)'
_computing_data_collection 'SMART (Bruker, 2007)'
_computing_data_reduction 'SAINT (Bruker, 2007)'
_computing_molecular_graphics
;
ORTEP-3 for Windows (Farrugia, 1997) and
Mercury (Macrae <i>et al.</i>,  2008)
;
_computing_publication_material
;
SHELXTL (Sheldrick, 2008), publCIF (Westrip, 2009) and local
programs
;
_computing_structure_refinement 'SHELXTL (Sheldrick, 2008)'
_computing_structure_solution 'SHELXTL (Sheldrick, 2008)'
_diffrn_ambient_temperature 150(2)
_diffrn_measured_fraction_theta_full 1.000
_diffrn_measured_fraction_theta_max 0.974
_diffrn_measurement_device_type 'Bruker SMART 1000 CCD'
_diffrn_measurement_method 'Thin-slice \w'
_diffrn_radiation_monochromator graphite
_diffrn_radiation_source 'sealed tube'
_diffrn_radiation_type MoK\a
_diffrn_radiation_wavelength 0.71073
_diffrn_reflns_av_R_equivalents 0.0284
_diffrn_reflns_av_sigmaI/netI 0.0306
_diffrn_reflns_limit_h_max 14
_diffrn_reflns_limit_h_min -14
_diffrn_reflns_limit_k_max 10
_diffrn_reflns_limit_k_min -10
_diffrn_reflns_limit_l_max 22
_diffrn_reflns_limit_l_min -21
_diffrn_reflns_number 11556
_diffrn_reflns_theta_full 26.00
_diffrn_reflns_theta_max 28.31
_diffrn_reflns_theta_min 1.92
_diffrn_standards_number 0
_exptl_absorpt_coefficient_mu 0.235
_exptl_absorpt_correction_T_max 0.9869
_exptl_absorpt_correction_T_min 0.9185
_exptl_absorpt_correction_type multi-scan
_exptl_absorpt_process_details '(SADABS; Sheldrick, 1996)'
_exptl_crystal_colour colourless
_exptl_crystal_density_diffrn 1.352
_exptl_crystal_density_method 'not measured'
_exptl_crystal_description plate
_exptl_crystal_F_000 624
_exptl_crystal_size_max 0.32
_exptl_crystal_size_mid 0.30
_exptl_crystal_size_min 0.10
_refine_diff_density_max 0.379
_refine_diff_density_min -0.241
_refine_ls_extinction_method none
_refine_ls_goodness_of_fit_ref 1.029
_refine_ls_hydrogen_treatment constr
_refine_ls_matrix_type full
_refine_ls_number_parameters 184
_refine_ls_number_reflns 3522
_refine_ls_number_restraints 0
_refine_ls_restrained_S_all 1.029
_refine_ls_R_factor_all 0.0526
_refine_ls_R_factor_gt 0.0357
_refine_ls_shift/su_max 0.000
_refine_ls_shift/su_mean 0.000
_refine_ls_structure_factor_coef Fsqd
_refine_ls_weighting_details 'calc w=1/[\s^2^(Fo^2^)+(0.0397P)^2^+0.678P] where P=(Fo^2^+2Fc^2^)/3'
_refine_ls_weighting_scheme calc
_refine_ls_wR_factor_gt 0.0834
_refine_ls_wR_factor_ref 0.0916
_reflns_number_gt 2778
_reflns_number_total 3522
_reflns_threshold_expression I>2\s(I)
_cod_data_source_file fj2226.cif
_cod_data_source_block I
_cod_original_cell_volume 1450.9(5)
_cod_original_sg_symbol_H-M 'P 21/c'
_cod_database_code 2222303
_cod_database_fobs_code 2222303

loop_
_symmetry_equiv_pos_as_xyz
'x, y, z'
'-x, y+1/2, -z+1/2'
'-x, -y, -z'
'x, -y-1/2, z-1/2'

loop_
_atom_site_type_symbol
_atom_site_label
_atom_site_fract_x
_atom_site_fract_y
_atom_site_fract_z
_atom_site_U_iso_or_equiv
_atom_site_adp_type
_atom_site_calc_flag
_atom_site_refinement_flags
_atom_site_occupancy
_atom_site_disorder_assembly
_atom_site_disorder_group
S S 0.18848(3) 0.24066(4) 0.04288(2) 0.02157(10) Uani d . 1 . .
O O1 0.59043(11) 0.03836(16) -0.14348(8) 0.0357(3) Uani d . 1 . .
O O2 -0.08416(10) 0.32864(14) 0.13178(7) 0.0271(3) Uani d . 1 . .
O O3 0.07865(11) 0.15503(14) 0.16459(7) 0.0301(3) Uani d . 1 . .
O O4 -0.16577(11) 0.45732(14) -0.15608(7) 0.0283(3) Uani d . 1 . .
N N -0.05515(11) 0.34842(14) -0.02822(7) 0.0168(2) Uani d . 1 . .
C C1 0.32030(15) 0.27272(19) -0.06556(10) 0.0251(3) Uani d . 1 . .
C C2 0.44789(16) 0.2787(2) -0.01800(11) 0.0336(4) Uani d . 1 . .
H H2 0.4754 0.3387 0.0339 0.040 Uiso calc R 1 . .
C C3 0.53537(16) 0.1986(2) -0.04519(12) 0.0363(4) Uani d . 1 . .
H H3 0.6222 0.2038 -0.0118 0.044 Uiso calc R 1 . .
C C4 0.49678(14) 0.1106(2) -0.12108(10) 0.0247(3) Uani d . 1 . .
C C5 0.37024(14) 0.1019(2) -0.16888(10) 0.0256(3) Uani d . 1 . .
H H5 0.3426 0.0411 -0.2206 0.031 Uiso calc R 1 . .
C C6 0.28382(15) 0.1832(2) -0.14039(11) 0.0283(4) Uani d . 1 . .
H H6 0.1970 0.1770 -0.1734 0.034 Uiso calc R 1 . .
C C7 0.22463(17) 0.3623(2) -0.03733(12) 0.0313(4) Uani d . 1 . .
H H7A 0.1472 0.3810 -0.0870 0.038 Uiso calc R 1 . .
H H7B 0.2587 0.4692 -0.0129 0.038 Uiso calc R 1 . .
C C8 0.55425(18) -0.0657(2) -0.21608(12) 0.0361(4) Uani d . 1 . .
H H8A 0.5000 -0.1524 -0.2077 0.054 Uiso calc R 1 . .
H H8B 0.6295 -0.1137 -0.2233 0.054 Uiso calc R 1 . .
H H8C 0.5084 -0.0029 -0.2673 0.054 Uiso calc R 1 . .
C C9 0.05188(13) 0.35374(17) 0.05104(9) 0.0167(3) Uani d . 1 . .
C C10 0.01900(14) 0.26530(18) 0.12339(9) 0.0201(3) Uani d . 1 . .
C C11 -0.12546(17) 0.2576(2) 0.19906(11) 0.0353(4) Uani d . 1 . .
H H11A -0.0596 0.2720 0.2557 0.042 Uiso calc R 1 . .
H H11B -0.1417 0.1399 0.1887 0.042 Uiso calc R 1 . .
C C12 -0.24275(16) 0.3430(2) 0.19672(11) 0.0304(4) Uani d . 1 . .
H H12A -0.2258 0.4595 0.2063 0.046 Uiso calc R 1 . .
H H12B -0.2721 0.2993 0.2416 0.046 Uiso calc R 1 . .
H H12C -0.3077 0.3263 0.1407 0.046 Uiso calc R 1 . .
C C13 -0.10631(15) 0.18707(19) -0.05932(10) 0.0258(3) Uani d . 1 . .
H H13A -0.1961 0.1967 -0.0923 0.039 Uiso calc R 1 . .
H H13B -0.0950 0.1145 -0.0104 0.039 Uiso calc R 1 . .
H H13C -0.0619 0.1424 -0.0959 0.039 Uiso calc R 1 . .
C C14 -0.09368(13) 0.47399(17) -0.08292(9) 0.0178(3) Uani d . 1 . .

loop_
_atom_site_aniso_label
_atom_site_aniso_U_11
_atom_site_aniso_U_22
_atom_site_aniso_U_33
_atom_site_aniso_U_12
_atom_site_aniso_U_13
_atom_site_aniso_U_23
S 0.02166(18) 0.01810(18) 0.02652(19) 0.00695(14) 0.01018(14) 0.00412(15)
O1 0.0249(6) 0.0441(7) 0.0408(7) 0.0008(5) 0.0145(5) -0.0176(6)
O2 0.0304(6) 0.0287(6) 0.0284(6) 0.0097(5) 0.0184(5) 0.0123(5)
O3 0.0366(6) 0.0273(6) 0.0291(6) 0.0119(5) 0.0147(5) 0.0126(5)
O4 0.0332(6) 0.0242(6) 0.0189(5) 0.0013(5) -0.0027(5) -0.0015(4)
N 0.0183(6) 0.0145(6) 0.0161(6) 0.0000(4) 0.0037(5) -0.0009(5)
C1 0.0254(8) 0.0225(8) 0.0316(8) 0.0054(6) 0.0152(7) 0.0069(6)
C2 0.0301(9) 0.0408(10) 0.0309(9) 0.0015(7) 0.0117(7) -0.0124(8)
C3 0.0183(8) 0.0505(11) 0.0367(10) 0.0005(7) 0.0047(7) -0.0152(8)
C4 0.0211(7) 0.0271(8) 0.0283(8) 0.0015(6) 0.0116(6) -0.0024(7)
C5 0.0237(8) 0.0287(8) 0.0237(8) -0.0021(6) 0.0069(6) -0.0034(6)
C6 0.0178(7) 0.0342(9) 0.0311(8) 0.0026(6) 0.0059(6) 0.0052(7)
C7 0.0341(9) 0.0250(8) 0.0439(10) 0.0109(7) 0.0252(8) 0.0104(7)
C8 0.0418(10) 0.0350(10) 0.0387(10) -0.0007(8) 0.0228(8) -0.0108(8)
C9 0.0173(7) 0.0161(7) 0.0158(6) 0.0028(5) 0.0046(5) 0.0013(5)
C10 0.0237(7) 0.0191(7) 0.0175(7) 0.0013(6) 0.0070(6) 0.0006(6)
C11 0.0384(10) 0.0417(10) 0.0341(9) 0.0085(8) 0.0233(8) 0.0183(8)
C12 0.0295(8) 0.0381(10) 0.0272(8) 0.0022(7) 0.0141(7) 0.0070(7)
C13 0.0292(8) 0.0166(7) 0.0273(8) -0.0032(6) 0.0038(7) -0.0009(6)
C14 0.0180(7) 0.0178(7) 0.0180(7) 0.0024(5) 0.0066(6) -0.0017(5)

loop_
_atom_type_symbol
_atom_type_description
_atom_type_scat_dispersion_real
_atom_type_scat_dispersion_imag
_atom_type_scat_source
C C 0.0033 0.0016 'International Tables Vol C Tables 4.2.6.8 and 6.1.1.4'
H H 0.0000 0.0000 'International Tables Vol C Tables 4.2.6.8 and 6.1.1.4'
N N 0.0061 0.0033 'International Tables Vol C Tables 4.2.6.8 and 6.1.1.4'
O O 0.0106 0.0060 'International Tables Vol C Tables 4.2.6.8 and 6.1.1.4'
S S 0.1246 0.1234 'International Tables Vol C Tables 4.2.6.8 and 6.1.1.4'

loop_
_geom_angle_atom_site_label_1
_geom_angle_atom_site_label_2
_geom_angle_atom_site_label_3
_geom_angle_site_symmetry_1
_geom_angle_site_symmetry_3
_geom_angle
_geom_angle_publ_flag
C7 S C9 . . 100.12(7) ?
C4 O1 C8 . . 117.65(13) ?
C10 O2 C11 . . 116.04(12) ?
C9 N C13 . . 116.90(11) ?
C9 N C14 . . 124.53(12) ?
C13 N C14 . . 117.16(12) ?
C2 C1 C6 . . 117.82(15) ?
C2 C1 C7 . . 121.36(16) ?
C6 C1 C7 . . 120.82(15) ?
C1 C2 H2 . . 119.5 ?
C1 C2 C3 . . 121.00(16) ?
H2 C2 C3 . . 119.5 ?
C2 C3 H3 . . 119.9 ?
C2 C3 C4 . . 120.24(15) ?
H3 C3 C4 . . 119.9 ?
O1 C4 C3 . . 115.94(14) ?
O1 C4 C5 . . 124.42(14) ?
C3 C4 C5 . . 119.64(15) ?
C4 C5 H5 . . 120.4 ?
C4 C5 C6 . . 119.20(15) ?
H5 C5 C6 . . 120.4 ?
C1 C6 C5 . . 122.08(14) ?
C1 C6 H6 . . 119.0 ?
C5 C6 H6 . . 119.0 ?
S C7 C1 . . 108.65(11) ?
S C7 H7A . . 110.0 ?
S C7 H7B . . 110.0 ?
C1 C7 H7A . . 110.0 ?
C1 C7 H7B . . 110.0 ?
H7A C7 H7B . . 108.3 ?
O1 C8 H8A . . 109.5 ?
O1 C8 H8B . . 109.5 ?
O1 C8 H8C . . 109.5 ?
H8A C8 H8B . . 109.5 ?
H8A C8 H8C . . 109.5 ?
H8B C8 H8C . . 109.5 ?
S C9 N . . 112.23(9) ?
S C9 C10 . . 104.14(9) ?
S C9 C14 . 3_565 108.92(9) ?
N C9 C10 . . 110.02(11) ?
N C9 C14 . 3_565 113.91(11) ?
C10 C9 C14 . 3_565 107.03(11) ?
O2 C10 O3 . . 125.65(14) ?
O2 C10 C9 . . 110.17(12) ?
O3 C10 C9 . . 124.17(13) ?
O2 C11 H11A . . 110.2 ?
O2 C11 H11B . . 110.2 ?
O2 C11 C12 . . 107.49(13) ?
H11A C11 H11B . . 108.5 ?
H11A C11 C12 . . 110.2 ?
H11B C11 C12 . . 110.2 ?
C11 C12 H12A . . 109.5 ?
C11 C12 H12B . . 109.5 ?
C11 C12 H12C . . 109.5 ?
H12A C12 H12B . . 109.5 ?
H12A C12 H12C . . 109.5 ?
H12B C12 H12C . . 109.5 ?
N C13 H13A . . 109.5 ?
N C13 H13B . . 109.5 ?
N C13 H13C . . 109.5 ?
H13A C13 H13B . . 109.5 ?
H13A C13 H13C . . 109.5 ?
H13B C13 H13C . . 109.5 ?
O4 C14 N . . 122.68(13) ?
O4 C14 C9 . 3_565 118.20(13) ?
N C14 C9 . 3_565 119.02(12) ?

loop_
_geom_bond_atom_site_label_1
_geom_bond_atom_site_label_2
_geom_bond_site_symmetry_2
_geom_bond_distance
_geom_bond_publ_flag
S C7 . 1.8181(17) ?
S C9 . 1.8447(14) ?
O1 C4 . 1.3689(19) ?
O1 C8 . 1.421(2) ?
O2 C10 . 1.3255(18) ?
O2 C11 . 1.4682(19) ?
O3 C10 . 1.1972(18) ?
O4 C14 . 1.2201(17) ?
N C9 . 1.4560(17) ?
N C13 . 1.4698(19) ?
N C14 . 1.3469(18) ?
C1 C2 . 1.391(2) ?
C1 C6 . 1.382(2) ?
C1 C7 . 1.507(2) ?
C2 H2 . 0.9500 ?
C2 C3 . 1.383(2) ?
C3 H3 . 0.9500 ?
C3 C4 . 1.389(2) ?
C4 C5 . 1.382(2) ?
C5 H5 . 0.9500 ?
C5 C6 . 1.391(2) ?
C6 H6 . 0.9500 ?
C7 H7A . 0.9900 ?
C7 H7B . 0.9900 ?
C8 H8A . 0.9800 ?
C8 H8B . 0.9800 ?
C8 H8C . 0.9800 ?
C9 C10 . 1.552(2) ?
C9 C14 3_565 1.531(2) ?
C11 H11A . 0.9900 ?
C11 H11B . 0.9900 ?
C11 C12 . 1.488(2) ?
C12 H12A . 0.9800 ?
C12 H12B . 0.9800 ?
C12 H12C . 0.9800 ?
C13 H13A . 0.9800 ?
C13 H13B . 0.9800 ?
C13 H13C . 0.9800 ?
C14 C9 3_565 1.531(2) ?

loop_
_geom_hbond_atom_site_label_D
_geom_hbond_atom_site_label_H
_geom_hbond_atom_site_label_A
_geom_hbond_site_symmetry_A
_geom_hbond_distance_DH
_geom_hbond_distance_HA
_geom_hbond_distance_DA
_geom_hbond_angle_DHA
_geom_hbond_publ_flag
C5 H5 O4 2_544 0.95 2.43 3.2647(19) 147 y

loop_
_geom_torsion_atom_site_label_1
_geom_torsion_atom_site_label_2
_geom_torsion_atom_site_label_3
_geom_torsion_atom_site_label_4
_geom_torsion_site_symmetry_1
_geom_torsion_site_symmetry_2
_geom_torsion_site_symmetry_3
_geom_torsion_site_symmetry_4
_geom_torsion
_geom_torsion_publ_flag
C6 C1 C2 C3 . . . . 0.5(3) ?
C7 C1 C2 C3 . . . . -178.77(17) ?
C1 C2 C3 C4 . . . . 0.1(3) ?
C8 O1 C4 C3 . . . . 173.97(17) ?
C8 O1 C4 C5 . . . . -6.6(2) ?
C2 C3 C4 O1 . . . . 178.72(17) ?
C2 C3 C4 C5 . . . . -0.7(3) ?
O1 C4 C5 C6 . . . . -178.71(16) ?
C3 C4 C5 C6 . . . . 0.7(3) ?
C2 C1 C6 C5 . . . . -0.5(2) ?
C7 C1 C6 C5 . . . . 178.73(15) ?
C4 C5 C6 C1 . . . . 0.0(3) ?
C2 C1 C7 S . . . . -81.68(18) ?
C6 C1 C7 S . . . . 99.06(17) ?
C9 S C7 C1 . . . . -169.77(12) ?
C13 N C9 S . . . . 59.98(15) ?
C13 N C9 C10 . . . . -55.48(16) ?
C13 N C9 C14 . . . 3_565 -175.65(12) ?
C14 N C9 S . . . . -106.05(13) ?
C14 N C9 C10 . . . . 138.48(13) ?
C14 N C9 C14 . . . 3_565 18.3(2) ?
C7 S C9 N . . . . 64.78(12) ?
C7 S C9 C10 . . . . -176.24(10) ?
C7 S C9 C14 . . . 3_565 -62.31(11) ?
C11 O2 C10 O3 . . . . 1.3(2) ?
C11 O2 C10 C9 . . . . -179.23(13) ?
S C9 C10 O2 . . . . -175.74(10) ?
S C9 C10 O3 . . . . 3.69(18) ?
N C9 C10 O2 . . . . -55.27(15) ?
N C9 C10 O3 . . . . 124.16(15) ?
C14 C9 C10 O2 3_565 . . . 68.99(14) ?
C14 C9 C10 O3 3_565 . . . -111.58(16) ?
C10 O2 C11 C12 . . . . -178.98(14) ?
C9 N C14 O4 . . . . 164.45(14) ?
C9 N C14 C9 . . . 3_565 -19.2(2) ?
C13 N C14 O4 . . . . -1.6(2) ?
C13 N C14 C9 . . . 3_565 174.82(12) ?
